data_2015210
loop_
_publ_author_name
'Linden, Anthony'
'\,Sim\,sek, Rahime'
'G\"und\"z, Miyase'
'\,Safak, Cihat'

_publ_section_title
;(+-)-Methyl and (+-)-ethyl
 4-(2,3-difluorophenyl)-2,6,6-trimethyl-5-oxo-1,4,5,6,7,8-hexahydroquinoline-3-carboxylate
;
_journal_coeditor_code SK1884
_journal_issue 12
_journal_name_full 'Acta Crystallographica Section C'
_journal_page_first o731
_journal_page_last o734
_journal_paper_doi 10.1107/S0108270105037066
_journal_volume 61
_journal_year 2005
_chemical_formula_iupac 'C21 H23 F2 N O3'
_chemical_formula_moiety 'C21 H23 F2 N O3'
_chemical_formula_sum 'C21 H23 F2 N O3'
_chemical_formula_weight 375.41
_chemical_name_systematic
;
(+-)-ethyl 4-(2,3-difluorophenyl)-2,6,6-trimethyl-5-oxo-
1,4,5,6,7,8-hexahydroquinoline-3-carboxylate
;
_space_group_IT_number 2
_symmetry_cell_setting triclinic
_symmetry_space_group_name_Hall '-P 1'
_symmetry_space_group_name_H-M 'P -1'
_atom_sites_solution_hydrogens mixed
_atom_sites_solution_primary direct
_atom_sites_solution_secondary difmap
_audit_creation_method SHELXL-97
_cell_angle_alpha 83.6482(15)
_cell_angle_beta 86.333(2)
_cell_angle_gamma 73.2481(18)
_cell_formula_units_Z 2
_cell_length_a 7.0677(2)
_cell_length_b 11.2167(4)
_cell_length_c 12.1844(4)
_cell_measurement_reflns_used 5288
_cell_measurement_temperature 160.0(10)
_cell_measurement_theta_max 30.0
_cell_measurement_theta_min 2.0
_cell_volume 918.74(5)
_computing_cell_refinement 'DENZO-SMN (Otwinowski & Minor, 1997)'
_computing_data_collection 'COLLECT (Nonius, 2000)'
_computing_data_reduction 'DENZO-SMN and SCALEPACK (Otwinowski & Minor, 1997)'
_computing_molecular_graphics 'ORTEPII (Johnson, 1976)'
_computing_publication_material 'SHELXL97 and PLATON (Spek, 2003)'
_computing_structure_refinement 'SHELXL97 (Sheldrick, 1997)'
_computing_structure_solution 'SIR92 (Altomare <i>et al.</i>,  1994)'
_diffrn_ambient_temperature 160.0(10)
_diffrn_detector_area_resol_mean 9
_diffrn_measured_fraction_theta_full 0.994
_diffrn_measured_fraction_theta_max 0.994
_diffrn_measurement_device_type 'Nonius KappaCCD area-detector diffractometer'
_diffrn_measurement_method '\f and \w scans with \k  offsets'
_diffrn_radiation_monochromator 'horizontally mounted graphite crystal'
_diffrn_radiation_source 'Nonius FR590 sealed tube generator'
_diffrn_radiation_type 'Mo K\a'
_diffrn_radiation_wavelength 0.71073
_diffrn_reflns_av_R_equivalents 0.0550
_diffrn_reflns_av_sigmaI/netI 0.0507
_diffrn_reflns_limit_h_max 9
_diffrn_reflns_limit_h_min 0
_diffrn_reflns_limit_k_max 15
_diffrn_reflns_limit_k_min -14
_diffrn_reflns_limit_l_max 17
_diffrn_reflns_limit_l_min -16
_diffrn_reflns_number 25434
_diffrn_reflns_theta_full 30.07
_diffrn_reflns_theta_max 30.07
_diffrn_reflns_theta_min 3.07
_diffrn_standards_decay_% 0
_diffrn_standards_number 0
_exptl_absorpt_coefficient_mu 0.104
_exptl_absorpt_correction_type none
_exptl_crystal_colour colourless
_exptl_crystal_density_diffrn 1.358
_exptl_crystal_density_method 'not measured'
_exptl_crystal_description plate
_exptl_crystal_F_000 396
_exptl_crystal_size_max 0.22
_exptl_crystal_size_mid 0.17
_exptl_crystal_size_min 0.05
_refine_diff_density_max 0.309
_refine_diff_density_min -0.229
_refine_ls_extinction_method none
_refine_ls_goodness_of_fit_ref 1.040
_refine_ls_hydrogen_treatment mixed
_refine_ls_matrix_type full
_refine_ls_number_parameters 252
_refine_ls_number_reflns 5366
_refine_ls_number_restraints 0
_refine_ls_restrained_S_all 1.040
_refine_ls_R_factor_all 0.0770
_refine_ls_R_factor_gt 0.0519
_refine_ls_shift/su_max 0.001
_refine_ls_shift/su_mean 0.000
_refine_ls_structure_factor_coef Fsqd
_refine_ls_weighting_details 'w=1/[\s^2^(Fo^2^)+(0.0643P)^2^+0.1979P] where P=(Fo^2^+2Fc^2^)/3'
_refine_ls_weighting_scheme calc
_refine_ls_wR_factor_gt 0.1267
_refine_ls_wR_factor_ref 0.1429
_reflns_number_gt 3911
_reflns_number_total 5368
_reflns_threshold_expression 'I > 2\s(I)'
_cod_data_source_file sk1884.cif
_cod_data_source_block II
_cod_depositor_comments
;
The following automatic conversions were performed:

'_atom_sites_solution_hydrogens' value 'geom & difmap' was changed to
'mixed'.

Automatic conversion script
Id: cif_fix_values 6452 2018-10-05 10:23:21Z andrius 
;
_cod_original_sg_symbol_H-M 'P -1         '
_cod_database_code 2015210
_cod_database_fobs_code 2015210

loop_
_symmetry_equiv_pos_as_xyz
'x, y, z'
'-x, -y, -z'

loop_
_atom_site_label
_atom_site_fract_x
_atom_site_fract_y
_atom_site_fract_z
_atom_site_U_iso_or_equiv
_atom_site_adp_type
_atom_site_calc_flag
_atom_site_refinement_flags
_atom_site_occupancy
_atom_site_disorder_assembly
_atom_site_disorder_group
_atom_site_type_symbol
F1 0.59458(13) 0.74050(9) 0.26922(9) 0.0500(3) Uani d . 1 . . F
F2 0.68396(19) 0.54270(11) 0.15493(12) 0.0746(4) Uani d . 1 . . F
O5 0.54219(14) 1.01966(10) 0.21033(9) 0.0376(3) Uani d . 1 . . O
O10 1.09813(17) 0.73249(11) 0.59527(9) 0.0425(3) Uani d . 1 . . O
O11 0.85140(14) 0.70866(9) 0.50152(8) 0.0320(2) Uani d . 1 . . O
N1 1.18550(16) 0.97819(11) 0.31155(10) 0.0285(3) Uani d . 1 . . N
H1 1.303(3) 0.9988(17) 0.2959(15) 0.048(5) Uiso d . 1 . . H
C2 1.17182(18) 0.89818(12) 0.40453(11) 0.0253(3) Uani d . 1 . . C
C3 1.02122(17) 0.84446(11) 0.41586(10) 0.0233(3) Uani d . 1 . . C
C4 0.87715(17) 0.86372(11) 0.32331(10) 0.0227(3) Uani d . 1 . . C
H4 0.7416 0.8748 0.3577 0.027 Uiso calc R 1 . . H
C4a 0.87535(17) 0.98137(11) 0.24768(10) 0.0229(3) Uani d . 1 . . C
C5 0.69726(18) 1.04836(12) 0.19006(11) 0.0251(3) Uani d . 1 . . C
C6 0.69726(19) 1.16080(12) 0.10602(11) 0.0260(3) Uani d . 1 . . C
C7 0.90844(19) 1.16331(13) 0.07057(11) 0.0284(3) Uani d . 1 . . C
H71 0.9644 1.0983 0.0193 0.034 Uiso calc R 1 . . H
H72 0.9034 1.2455 0.0298 0.034 Uiso calc R 1 . . H
C8 1.0446(2) 1.14116(13) 0.16683(12) 0.0299(3) Uani d . 1 . . C
H81 1.1823 1.1297 0.1383 0.036 Uiso calc R 1 . . H
H82 1.0071 1.2154 0.2092 0.036 Uiso calc R 1 . . H
C8a 1.03296(18) 1.02829(12) 0.24159(11) 0.0248(3) Uani d . 1 . . C
C9 1.33175(19) 0.88392(14) 0.48450(12) 0.0316(3) Uani d . 1 . . C
H91 1.2990 0.8421 0.5550 0.047 Uiso calc R 1 . . H
H92 1.3428 0.9667 0.4962 0.047 Uiso calc R 1 . . H
H93 1.4578 0.8337 0.4544 0.047 Uiso calc R 1 . . H
C10 0.99982(19) 0.75944(12) 0.51373(11) 0.0270(3) Uani d . 1 . . C
C12 0.8200(2) 0.61824(16) 0.59061(13) 0.0400(4) Uani d . 1 . . C
H121 0.7680 0.6606 0.6579 0.048 Uiso calc R 1 . . H
H122 0.9464 0.5542 0.6080 0.048 Uiso calc R 1 . . H
C13 0.6750(2) 0.55821(16) 0.55373(15) 0.0460(4) Uani d . 1 . . C
H131 0.7270 0.5177 0.4865 0.069 Uiso calc R 1 . . H
H132 0.5495 0.6221 0.5384 0.069 Uiso calc R 1 . . H
H133 0.6534 0.4955 0.6121 0.069 Uiso calc R 1 . . H
C14 0.92645(19) 0.74954(12) 0.25832(10) 0.0261(3) Uani d . 1 . . C
C15 0.7836(2) 0.69489(13) 0.23440(13) 0.0351(3) Uani d . 1 . . C
C16 0.8315(3) 0.59033(15) 0.17584(14) 0.0461(4) Uani d . 1 . . C
C17 1.0211(3) 0.53591(14) 0.14110(13) 0.0463(4) Uani d . 1 . . C
H17 1.0522 0.4635 0.1021 0.056 Uiso calc R 1 . . H
C18 1.1666(3) 0.58836(14) 0.16395(13) 0.0404(4) Uani d . 1 . . C
H18 1.2995 0.5520 0.1403 0.049 Uiso calc R 1 . . H
C19 1.1203(2) 0.69377(13) 0.22123(11) 0.0314(3) Uani d . 1 . . C
H19 1.2223 0.7290 0.2357 0.038 Uiso calc R 1 . . H
C20 0.5862(2) 1.15390(15) 0.00419(12) 0.0377(3) Uani d . 1 . . C
H201 0.5860 1.2256 -0.0497 0.057 Uiso calc R 1 . . H
H202 0.4497 1.1556 0.0261 0.057 Uiso calc R 1 . . H
H203 0.6517 1.0761 -0.0290 0.057 Uiso calc R 1 . . H
C21 0.5874(2) 1.27843(14) 0.16208(14) 0.0395(4) Uani d . 1 . . C
H211 0.6587 1.2830 0.2272 0.059 Uiso calc R 1 . . H
H212 0.4535 1.2747 0.1848 0.059 Uiso calc R 1 . . H
H213 0.5799 1.3527 0.1101 0.059 Uiso calc R 1 . . H

loop_
_atom_site_aniso_label
_atom_site_aniso_U_11
_atom_site_aniso_U_22
_atom_site_aniso_U_33
_atom_site_aniso_U_12
_atom_site_aniso_U_13
_atom_site_aniso_U_23
F1 0.0364(5) 0.0465(6) 0.0750(7) -0.0210(4) -0.0114(5) -0.0090(5)
F2 0.0854(8) 0.0519(7) 0.1039(10) -0.0365(6) -0.0372(7) -0.0172(6)
O5 0.0239(5) 0.0422(6) 0.0465(6) -0.0149(4) -0.0064(4) 0.0138(5)
O10 0.0532(7) 0.0483(6) 0.0313(6) -0.0232(5) -0.0158(5) 0.0058(5)
O11 0.0307(5) 0.0383(6) 0.0289(5) -0.0162(4) -0.0038(4) 0.0075(4)
N1 0.0213(5) 0.0313(6) 0.0351(6) -0.0118(4) -0.0019(4) -0.0006(5)
C2 0.0213(6) 0.0248(6) 0.0293(7) -0.0045(5) -0.0005(5) -0.0061(5)
C3 0.0211(6) 0.0233(6) 0.0253(6) -0.0053(5) -0.0010(5) -0.0038(5)
C4 0.0209(6) 0.0232(6) 0.0254(6) -0.0083(5) -0.0017(5) -0.0018(5)
C4a 0.0226(6) 0.0208(6) 0.0258(6) -0.0076(5) 0.0011(5) -0.0023(5)
C5 0.0232(6) 0.0246(6) 0.0281(7) -0.0080(5) -0.0006(5) -0.0026(5)
C6 0.0261(6) 0.0235(6) 0.0287(7) -0.0082(5) -0.0023(5) 0.0008(5)
C7 0.0296(6) 0.0269(6) 0.0298(7) -0.0114(5) 0.0011(5) 0.0009(5)
C8 0.0266(6) 0.0284(7) 0.0373(8) -0.0134(5) -0.0005(5) 0.0011(6)
C8a 0.0220(6) 0.0239(6) 0.0286(6) -0.0071(5) 0.0003(5) -0.0029(5)
C9 0.0251(6) 0.0350(7) 0.0362(8) -0.0087(5) -0.0061(5) -0.0058(6)
C10 0.0269(6) 0.0276(6) 0.0264(7) -0.0067(5) -0.0018(5) -0.0040(5)
C12 0.0437(8) 0.0454(9) 0.0322(8) -0.0203(7) -0.0010(6) 0.0107(7)
C13 0.0437(9) 0.0397(9) 0.0551(10) -0.0179(7) -0.0058(7) 0.0126(7)
C14 0.0343(7) 0.0220(6) 0.0228(6) -0.0099(5) -0.0057(5) 0.0027(5)
C15 0.0372(8) 0.0305(7) 0.0401(8) -0.0125(6) -0.0106(6) -0.0009(6)
C16 0.0676(11) 0.0325(8) 0.0470(9) -0.0245(8) -0.0247(8) -0.0002(7)
C17 0.0788(12) 0.0257(7) 0.0329(8) -0.0091(8) -0.0140(8) -0.0048(6)
C18 0.0574(10) 0.0290(7) 0.0296(7) -0.0045(7) 0.0008(7) -0.0023(6)
C19 0.0402(8) 0.0266(7) 0.0265(7) -0.0087(6) 0.0000(6) -0.0006(5)
C20 0.0384(8) 0.0443(9) 0.0340(8) -0.0194(7) -0.0088(6) 0.0061(6)
C21 0.0367(8) 0.0273(7) 0.0519(9) -0.0054(6) 0.0039(7) -0.0057(6)

loop_
_atom_type_symbol
_atom_type_description
_atom_type_scat_dispersion_real
_atom_type_scat_dispersion_imag
_atom_type_scat_source
C C 0.0033 0.0016
; International Tables for Crystallography (1992).
Vol. C, Tables 4.2.6.8 and 6.1.1.4
;
H H 0.0000 0.0000
; International Tables for Crystallography (1992).
Vol. C, Tables 4.2.6.8 and 6.1.1.4
;
F F 0.0171 0.0103
; International Tables for Crystallography (1992).
Vol. C, Tables 4.2.6.8 and 6.1.1.4
;
N N 0.0061 0.0033
; International Tables for Crystallography (1992).
Vol. C, Tables 4.2.6.8 and 6.1.1.4
;
O O 0.0106 0.0060
; International Tables for Crystallography (1992).
Vol. C, Tables 4.2.6.8 and 6.1.1.4
;

loop_
_geom_angle_atom_site_label_1
_geom_angle_atom_site_label_2
_geom_angle_atom_site_label_3
_geom_angle
_geom_angle_publ_flag
C10 O11 C12 116.25(11) ?
C8a N1 C2 122.71(11) yes
C8a N1 H1 118.5(11) ?
C2 N1 H1 118.8(11) ?
N1 C2 C3 119.50(12) yes
N1 C2 C9 112.95(11) yes
C3 C2 C9 127.53(12) yes
C2 C3 C10 121.43(12) ?
C2 C3 C4 120.62(11) yes
C10 C3 C4 117.82(11) ?
C4a C4 C14 111.06(10) ?
C3 C4 C4a 110.81(10) yes
C14 C4 C3 110.86(10) ?
C4a C4 H4 108.0 ?
C14 C4 H4 108.0 ?
C3 C4 H4 108.0 ?
C8a C4a C5 120.46(11) ?
C4 C4a C8a 120.26(11) yes
C5 C4a C4 119.05(10) ?
O5 C5 C4a 121.04(11) ?
O5 C5 C6 118.95(11) ?
C4a C5 C6 119.96(11) ?
C20 C6 C21 109.44(12) ?
C20 C6 C5 109.26(11) ?
C21 C6 C5 106.78(11) ?
C20 C6 C7 109.26(11) ?
C21 C6 C7 110.65(11) ?
C5 C6 C7 111.41(10) ?
C8 C7 C6 113.37(11) ?
C8 C7 H71 108.9 ?
C6 C7 H71 108.9 ?
C8 C7 H72 108.9 ?
C6 C7 H72 108.9 ?
H71 C7 H72 107.7 ?
C8a C8 C7 111.16(11) ?
C8a C8 H81 109.4 ?
C7 C8 H81 109.4 ?
C8a C8 H82 109.4 ?
C7 C8 H82 109.4 ?
H81 C8 H82 108.0 ?
C4a C8a N1 120.28(12) yes
C4a C8a C8 123.35(11) ?
N1 C8a C8 116.19(11) ?
C2 C9 H91 109.5 ?
C2 C9 H92 109.5 ?
H91 C9 H92 109.5 ?
C2 C9 H93 109.5 ?
H91 C9 H93 109.5 ?
H92 C9 H93 109.5 ?
O10 C10 O11 121.63(12) yes
O10 C10 C3 127.76(12) yes
O11 C10 C3 110.59(11) yes
O11 C12 C13 107.98(12) ?
O11 C12 H121 110.1 ?
C13 C12 H121 110.1 ?
O11 C12 H122 110.1 ?
C13 C12 H122 110.1 ?
H121 C12 H122 108.4 ?
C12 C13 H131 109.5 ?
C12 C13 H132 109.5 ?
H131 C13 H132 109.5 ?
C12 C13 H133 109.5 ?
H131 C13 H133 109.5 ?
H132 C13 H133 109.5 ?
C15 C14 C19 116.80(13) ?
C15 C14 C4 121.94(12) ?
C19 C14 C4 121.26(11) ?
F1 C15 C14 120.75(13) ?
F1 C15 C16 118.11(13) ?
C14 C15 C16 121.13(15) ?
F2 C16 C17 120.59(15) ?
F2 C16 C15 117.76(17) ?
C17 C16 C15 121.64(15) ?
C16 C17 C18 118.46(14) ?
C16 C17 H17 120.8 ?
C18 C17 H17 120.8 ?
C17 C18 C19 120.49(16) ?
C17 C18 H18 119.8 ?
C19 C18 H18 119.8 ?
C18 C19 C14 121.49(14) ?
C18 C19 H19 119.3 ?
C14 C19 H19 119.3 ?
C6 C20 H201 109.5 ?
C6 C20 H202 109.5 ?
H201 C20 H202 109.5 ?
C6 C20 H203 109.5 ?
H201 C20 H203 109.5 ?
H202 C20 H203 109.5 ?
C6 C21 H211 109.5 ?
C6 C21 H212 109.5 ?
H211 C21 H212 109.5 ?
C6 C21 H213 109.5 ?
H211 C21 H213 109.5 ?
H212 C21 H213 109.5 ?

loop_
_geom_bond_atom_site_label_1
_geom_bond_atom_site_label_2
_geom_bond_site_symmetry_2
_geom_bond_distance
_geom_bond_publ_flag
F1 C15 . 1.3446(18) ?
F2 C16 . 1.3505(18) ?
O5 C5 . 1.2316(15) ?
O10 C10 . 1.2092(16) yes
O11 C10 . 1.3528(16) yes
O11 C12 . 1.4531(17) ?
N1 C8a . 1.3664(17) yes
N1 C2 . 1.3819(17) yes
N1 H1 . 0.925(19) ?
C2 C3 . 1.3592(17) yes
C2 C9 . 1.5016(18) ?
C3 C10 . 1.4706(18) yes
C3 C4 . 1.5236(17) yes
C4 C4a . 1.5210(17) yes
C4 C14 . 1.5234(18) ?
C4 H4 . 1.0000 ?
C4a C8a . 1.3572(17) yes
C4a C5 . 1.4467(18) ?
C5 C6 . 1.5341(17) ?
C6 C20 . 1.5305(19) ?
C6 C21 . 1.533(2) ?
C6 C7 . 1.5344(18) ?
C7 C8 . 1.5182(19) ?
C7 H71 . 0.9900 ?
C7 H72 . 0.9900 ?
C8 C8a . 1.4949(18) ?
C8 H81 . 0.9900 ?
C8 H82 . 0.9900 ?
C9 H91 . 0.9800 ?
C9 H92 . 0.9800 ?
C9 H93 . 0.9800 ?
C12 C13 . 1.493(2) ?
C12 H121 . 0.9900 ?
C12 H122 . 0.9900 ?
C13 H131 . 0.9800 ?
C13 H132 . 0.9800 ?
C13 H133 . 0.9800 ?
C14 C15 . 1.3834(19) ?
C14 C19 . 1.4005(19) ?
C15 C16 . 1.387(2) ?
C16 C17 . 1.363(3) ?
C17 C18 . 1.379(2) ?
C17 H17 . 0.9500 ?
C18 C19 . 1.387(2) ?
C18 H18 . 0.9500 ?
C19 H19 . 0.9500 ?
C20 H201 . 0.9800 ?
C20 H202 . 0.9800 ?
C20 H203 . 0.9800 ?
C21 H211 . 0.9800 ?
C21 H212 . 0.9800 ?
C21 H213 . 0.9800 ?

loop_
_geom_hbond_atom_site_label_D
_geom_hbond_atom_site_label_H
_geom_hbond_atom_site_label_A
_geom_hbond_site_symmetry_A
_geom_hbond_distance_DH
_geom_hbond_distance_HA
_geom_hbond_distance_DA
_geom_hbond_angle_DHA
_geom_hbond_publ_flag
N1 H1 O5 1_655 0.925(19) 1.990(19) 2.8712(14) 158.8(16) yes

loop_
_geom_torsion_atom_site_label_1
_geom_torsion_atom_site_label_2
_geom_torsion_atom_site_label_3
_geom_torsion_atom_site_label_4
_geom_torsion
C8a N1 C2 C3 14.89(19)
C8a N1 C2 C9 -163.86(12)
N1 C2 C3 C10 -179.55(11)
C9 C2 C3 C10 -1.0(2)
N1 C2 C3 C4 4.71(18)
C9 C2 C3 C4 -176.74(12)
C2 C3 C4 C4a -22.06(16)
C10 C3 C4 C4a 162.05(11)
C2 C3 C4 C14 101.74(13)
C10 C3 C4 C14 -74.16(14)
C14 C4 C4a C8a -100.53(14)
C3 C4 C4a C8a 23.14(16)
C14 C4 C4a C5 84.85(14)
C3 C4 C4a C5 -151.48(11)
C8a C4a C5 O5 -166.69(13)
C4 C4a C5 O5 7.92(19)
C8a C4a C5 C6 10.50(19)
C4 C4a C5 C6 -174.89(11)
O5 C5 C6 C20 -45.38(17)
C4a C5 C6 C20 137.37(13)
O5 C5 C6 C21 72.89(16)
C4a C5 C6 C21 -104.36(14)
O5 C5 C6 C7 -166.19(12)
C4a C5 C6 C7 16.55(17)
C20 C6 C7 C8 -167.20(11)
C21 C6 C7 C8 72.24(14)
C5 C6 C7 C8 -46.38(15)
C6 C7 C8 C8a 49.59(15)
C5 C4a C8a N1 167.69(12)
C4 C4a C8a N1 -6.86(19)
C5 C4a C8a C8 -7.3(2)
C4 C4a C8a C8 178.14(11)
C2 N1 C8a C4a -13.8(2)
C2 N1 C8a C8 161.54(12)
C7 C8 C8a C4a -22.91(18)
C7 C8 C8a N1 161.89(12)
C12 O11 C10 O10 -1.29(19)
C12 O11 C10 C3 177.37(12)
C2 C3 C10 O10 4.4(2)
C4 C3 C10 O10 -179.70(13)
C2 C3 C10 O11 -174.11(11)
C4 C3 C10 O11 1.74(16)
C10 O11 C12 C13 -170.78(12)
C4a C4 C14 C15 -104.94(14)
C3 C4 C14 C15 131.41(13)
C4a C4 C14 C19 75.99(14)
C3 C4 C14 C19 -47.66(15)
C19 C14 C15 F1 178.36(12)
C4 C14 C15 F1 -0.7(2)
C19 C14 C15 C16 -0.4(2)
C4 C14 C15 C16 -179.50(13)
F1 C15 C16 F2 1.7(2)
C14 C15 C16 F2 -179.54(14)
F1 C15 C16 C17 -177.66(14)
C14 C15 C16 C17 1.1(2)
F2 C16 C17 C18 179.68(14)
C15 C16 C17 C18 -1.0(2)
C16 C17 C18 C19 0.2(2)
C17 C18 C19 C14 0.5(2)
C15 C14 C19 C18 -0.4(2)
C4 C14 C19 C18 178.71(12)

loop_
_cod_related_entry_id
_cod_related_entry_database
_cod_related_entry_code
1 ChemSpider 10020753
